data_4347314
loop_
_publ_author_name
'Zhu, Mei'
'Li, Cun'
'Wang, Xiufeng'
'Li, Licun'
'Sutter, Jean-Pascal'

_publ_section_title
;
 Thermal Magnetic Hysteresis in a Copper-Gadolinium-Radical Chain
 Compound.
;
_journal_issue 6
_journal_name_full 'Inorganic chemistry'
_journal_page_first 2676
_journal_page_last 2678
_journal_paper_doi 10.1021/acs.inorgchem.6b00004
_journal_volume 55
_journal_year 2016
_chemical_formula_moiety 'C47 H35 Cu F30 Gd N8 O14'
_chemical_formula_sum 'C47 H35 Cu F30 Gd N8 O14'
_chemical_formula_weight 1726.63
_space_group_IT_number 13
_space_group_name_Hall '-P 2yc'
_space_group_name_H-M_alt 'P 1 2/c 1'
_symmetry_cell_setting monoclinic
_symmetry_space_group_name_Hall '-P 2yc'
_symmetry_space_group_name_H-M 'P 1 2/c 1'
_atom_sites_solution_hydrogens geom
_atom_sites_solution_primary direct
_atom_sites_solution_secondary difmap
_audit_creation_method SHELXL-97
_cell_angle_alpha 90.00
_cell_angle_beta 107.22(3)
_cell_angle_gamma 90.00
_cell_formula_units_Z 2
_cell_length_a 15.109(3)
_cell_length_b 11.113(2)
_cell_length_c 20.228(4)
_cell_measurement_reflns_used 4408
_cell_measurement_temperature 293(2)
_cell_measurement_theta_max 25.0282
_cell_measurement_theta_min 1.8325
_cell_volume 3244.2(12)
_computing_cell_refinement 'CrystalClear (Rigaku/MSC Inc., 2005)'
_computing_data_collection 'CrystalClear (Rigaku/MSC Inc., 2005)'
_computing_data_reduction 'CrystalClear (Rigaku/MSC Inc., 2005)'
_computing_molecular_graphics 'Bruker SHELXTL'
_computing_publication_material 'Bruker SHELXTL'
_computing_structure_refinement 'SHELXL-97 (Sheldrick, 1997)'
_computing_structure_solution 'SHELXS-97 (Sheldrick, 1990)'
_diffrn_ambient_temperature 293(2)
_diffrn_measured_fraction_theta_full 0.975
_diffrn_measured_fraction_theta_max 0.975
_diffrn_measurement_device_type 'CCD area detector'
_diffrn_measurement_method 'profile data from \w-scans'
_diffrn_radiation_monochromator graphite
_diffrn_radiation_source 'fine-focus sealed tube'
_diffrn_radiation_type MoK\a
_diffrn_radiation_wavelength 0.71073
_diffrn_reflns_av_R_equivalents 0.0954
_diffrn_reflns_av_sigmaI/netI 0.0922
_diffrn_reflns_limit_h_max 17
_diffrn_reflns_limit_h_min -17
_diffrn_reflns_limit_k_max 13
_diffrn_reflns_limit_k_min -12
_diffrn_reflns_limit_l_max 24
_diffrn_reflns_limit_l_min -24
_diffrn_reflns_number 24814
_diffrn_reflns_theta_full 25.01
_diffrn_reflns_theta_max 25.01
_diffrn_reflns_theta_min 1.41
_exptl_absorpt_coefficient_mu 1.492
_exptl_absorpt_correction_T_max 0.742
_exptl_absorpt_correction_T_min 0.727
_exptl_absorpt_correction_type multi-scan
_exptl_absorpt_process_details CrystalClear
_exptl_crystal_colour purple
_exptl_crystal_density_diffrn 1.768
_exptl_crystal_density_method 'not measured'
_exptl_crystal_description Prism
_exptl_crystal_F_000 1696
_exptl_crystal_size_max 0.2200
_exptl_crystal_size_mid 0.2100
_exptl_crystal_size_min 0.2000
_refine_diff_density_max 1.305
_refine_diff_density_min -0.773
_refine_diff_density_rms 0.127
_refine_ls_extinction_method none
_refine_ls_goodness_of_fit_ref 1.024
_refine_ls_hydrogen_treatment constr
_refine_ls_matrix_type full
_refine_ls_number_parameters 459
_refine_ls_number_reflns 5730
_refine_ls_number_restraints 101
_refine_ls_restrained_S_all 1.028
_refine_ls_R_factor_all 0.1454
_refine_ls_R_factor_gt 0.0956
_refine_ls_shift/su_max 0.000
_refine_ls_shift/su_mean 0.000
_refine_ls_structure_factor_coef Fsqd
_refine_ls_weighting_details 'calc w=1/[\s^2^(Fo^2^)+(0.1000P)^2^+13.0000P] where P=(Fo^2^+2Fc^2^)/3'
_refine_ls_weighting_scheme calc
_refine_ls_wR_factor_gt 0.2078
_refine_ls_wR_factor_ref 0.2369
_reflns_number_gt 3520
_reflns_number_total 5730
_reflns_threshold_expression >2sigma(I)
_cod_data_source_file ic6b00004_si_002.cif
_cod_data_source_block GdRT
_cod_depositor_comments
;
The following automatic conversions were performed:

data item '_exptl_absorpt_correction_type' value 'Multi-scan' was
changed to 'multi-scan' in accordance with the
/home/saulius/struct/COD-crude-data/automatic-downloads/DataCite-retrospective/ACS/depositions/lib/dictionaries/cif_core.dic
dictionary named 'cif_core.dic' version 2.4.2 last updated on
2011-04-26.

Automatic conversion script
Id: cif_fix_values 6909 2019-04-08 15:41:33Z antanas 
;
_cod_original_sg_symbol_H-M P2/c
_cod_database_code 4347314

loop_
_symmetry_equiv_pos_as_xyz
'x, y, z'
'-x, y, -z+1/2'
'-x, -y, -z'
'x, -y, z-1/2'

loop_
_atom_site_label
_atom_site_type_symbol
_atom_site_fract_x
_atom_site_fract_y
_atom_site_fract_z
_atom_site_U_iso_or_equiv
_atom_site_adp_type
_atom_site_occupancy
_atom_site_symmetry_multiplicity
_atom_site_calc_flag
_atom_site_refinement_flags
_atom_site_disorder_assembly
_atom_site_disorder_group
Gd1 Gd 0.5000 0.38709(7) 0.2500 0.0615(3) Uani 1 2 d S . .
Cu1 Cu 0.0000 0.09975(19) 0.2500 0.0796(6) Uani 1 2 d S . .
F1A F 0.6975(18) 0.143(2) 0.1312(13) 0.157(4) Uani 0.508(11) 1 d PU A 2
F1B F 0.665(2) 0.240(2) 0.0717(14) 0.157(4) Uani 0.508(11) 1 d PU A 1
F2A F 0.594(2) 0.272(2) 0.0471(13) 0.157(4) Uani 0.492(11) 1 d PU A 2
F2B F 0.5090(18) 0.164(2) 0.0446(12) 0.157(4) Uani 0.492(11) 1 d PU A 1
F3A F 0.586(2) 0.074(3) 0.0578(14) 0.157(4) Uani 0.508(11) 1 d PU A 2
F3B F 0.643(2) 0.076(3) 0.0803(15) 0.157(4) Uani 0.492(11) 1 d PU A 1
F4 F 0.6765(16) -0.0425(16) 0.3058(9) 0.277(11) Uani 1 1 d . . .
F5 F 0.7510(8) 0.0843(10) 0.3714(6) 0.166(5) Uani 1 1 d . . .
F6 F 0.6405(16) 0.003(3) 0.3777(13) 0.359(17) Uani 1 1 d . . .
F7 F 0.6522(10) 0.7049(14) 0.1509(8) 0.207(7) Uani 1 1 d . . .
F8 F 0.5268(12) 0.7308(17) 0.0940(6) 0.274(11) Uani 1 1 d . . .
F9 F 0.5860(15) 0.8486(12) 0.1671(8) 0.251(10) Uani 1 1 d . . .
F10 F 0.1935(13) -0.2364(13) 0.1914(14) 0.267(11) Uani 1 1 d . . .
F11 F 0.1291(17) -0.2787(14) 0.2558(10) 0.268(11) Uani 1 1 d . . .
F12 F 0.0779(12) -0.3190(12) 0.1572(10) 0.263(11) Uani 1 1 d . . .
F13 F -0.1022(6) -0.0423(8) -0.0091(4) 0.113(3) Uani 1 1 d . . .
F14 F -0.2001(7) 0.0230(14) 0.0370(5) 0.177(5) Uani 1 1 d . . .
F15 F -0.0992(8) 0.1413(9) 0.0134(4) 0.143(4) Uani 1 1 d . . .
O1 O 0.5578(5) 0.3052(7) 0.1641(4) 0.078(2) Uani 1 1 d D . .
O2 O 0.5966(6) 0.2246(8) 0.3017(5) 0.086(2) Uani 1 1 d U . .
O3 O 0.5439(5) 0.5564(8) 0.1970(4) 0.071(2) Uani 1 1 d . . .
O4 O 0.3590(5) 0.4663(7) 0.1748(4) 0.076(2) Uani 1 1 d . . .
O5 O 0.0711(6) 0.3367(10) 0.0451(5) 0.105(3) Uani 1 1 d . . .
O6 O 0.0860(8) -0.0470(8) 0.2394(5) 0.113(3) Uani 1 1 d . . .
O7 O -0.0492(6) 0.0988(7) 0.1497(4) 0.079(2) Uani 1 1 d D . .
N1 N 0.2886(6) 0.4405(8) 0.1210(4) 0.065(2) Uani 1 1 d . . .
N2 N 0.1517(7) 0.3801(10) 0.0602(5) 0.079(3) Uani 1 1 d . . .
N3 N 0.1989(8) 0.3987(9) 0.3072(5) 0.082(3) Uani 1 1 d . . .
N4 N 0.1007(6) 0.2416(8) 0.2462(4) 0.063(2) Uani 1 1 d U . .
C1 C 0.6757(13) 0.0451(15) 0.3373(11) 0.111(6) Uani 1 1 d . . .
C2 C 0.6324(14) 0.1453(19) 0.2803(11) 0.132(6) Uani 1 1 d U . .
C3 C 0.6333(14) 0.1246(17) 0.2061(10) 0.149(6) Uani 1 1 d DU . .
H3 H 0.6615 0.0563 0.1950 0.179 Uiso 1 1 calc R . .
C4 C 0.5927(9) 0.2063(11) 0.1556(9) 0.139(5) Uani 1 1 d DU A .
C5 C 0.6044(15) 0.1797(19) 0.0887(9) 0.121(5) Uani 1 1 d DU . .
C6 C 0.5691(13) 0.7440(14) 0.1544(8) 0.097(4) Uani 1 1 d . . .
C7 C 0.5373(9) 0.6682(14) 0.2042(6) 0.080(3) Uani 1 1 d . . .
C8 C 0.5000 0.7270(17) 0.2500 0.084(5) Uani 1 2 d S . .
H8 H 0.5000 0.8107 0.2500 0.101 Uiso 1 2 calc SR . .
C9 C 0.2216(9) 0.4246(11) 0.2498(6) 0.077(3) Uani 1 1 d . . .
H9 H 0.2627 0.4873 0.2508 0.093 Uiso 1 1 calc R . .
C10 C 0.1857(7) 0.3604(9) 0.1885(5) 0.059(3) Uani 1 1 d U . .
C11 C 0.1266(7) 0.2692(10) 0.1892(5) 0.062(3) Uani 1 1 d . . .
H11 H 0.1029 0.2239 0.1492 0.074 Uiso 1 1 calc R . .
C12 C 0.1396(9) 0.3092(11) 0.3005(6) 0.076(3) Uani 1 1 d . . .
H12 H 0.1227 0.2911 0.3400 0.091 Uiso 1 1 calc R . .
C13 C 0.2090(7) 0.3914(10) 0.1248(5) 0.060(3) Uani 1 1 d . . .
C14 C 0.2623(17) 0.6239(14) 0.0514(10) 0.160(9) Uani 1 1 d . . .
H14A H 0.1979 0.6344 0.0476 0.239 Uiso 1 1 calc R . .
H14B H 0.2759 0.6640 0.0135 0.239 Uiso 1 1 calc R . .
H14C H 0.2995 0.6577 0.0943 0.239 Uiso 1 1 calc R . .
C15 C 0.3751(11) 0.4646(19) 0.0371(7) 0.134(7) Uani 1 1 d . . .
H15A H 0.4225 0.4992 0.0748 0.200 Uiso 1 1 calc R . .
H15B H 0.3745 0.5041 -0.0052 0.200 Uiso 1 1 calc R . .
H15C H 0.3873 0.3804 0.0337 0.200 Uiso 1 1 calc RD . .
C16 C 0.2853(10) 0.4797(14) 0.0492(6) 0.095(4) Uani 1 1 d . . .
C17 C 0.1987(9) 0.4202(14) 0.0064(6) 0.091(4) Uani 1 1 d . . .
C18 C 0.2247(14) 0.2962(19) -0.0209(11) 0.160(8) Uani 1 1 d U . .
H18A H 0.2512 0.3106 -0.0578 0.240 Uiso 1 1 calc RD . .
H18B H 0.1699 0.2480 -0.0377 0.240 Uiso 1 1 calc R . .
H18C H 0.2687 0.2547 0.0161 0.240 Uiso 1 1 calc R . .
C19 C 0.1313(14) 0.4865(19) -0.0482(10) 0.161(8) Uani 1 1 d U . .
H19A H 0.0770 0.4380 -0.0666 0.241 Uiso 1 1 calc R . .
H19B H 0.1581 0.5055 -0.0845 0.241 Uiso 1 1 calc R . .
H19C H 0.1147 0.5596 -0.0295 0.241 Uiso 1 1 calc R . .
C20 C -0.1113(10) 0.0319(14) 0.0417(6) 0.098(4) Uani 1 1 d D . .
C21 C -0.0489(7) 0.0140(9) 0.1096(5) 0.074(3) Uani 1 1 d D . .
C22 C 0.0036(9) -0.0912(10) 0.1232(6) 0.083(4) Uani 1 1 d D . .
H22 H -0.0028 -0.1475 0.0881 0.100 Uiso 1 1 calc R . .
C23 C 0.0653(11) -0.1140(13) 0.1881(8) 0.094(4) Uani 1 1 d U . .
C24 C 0.1123(17) -0.235(2) 0.1952(12) 0.136(6) Uani 1 1 d U . .

loop_
_atom_site_aniso_label
_atom_site_aniso_U_11
_atom_site_aniso_U_22
_atom_site_aniso_U_33
_atom_site_aniso_U_23
_atom_site_aniso_U_13
_atom_site_aniso_U_12
Gd1 0.0614(5) 0.0704(6) 0.0534(4) 0.000 0.0184(3) 0.000
Cu1 0.1161(17) 0.0761(14) 0.0500(11) 0.000 0.0297(11) 0.000
F1A 0.176(8) 0.163(6) 0.145(6) -0.019(5) 0.065(6) -0.006(6)
F1B 0.176(8) 0.163(6) 0.145(6) -0.019(5) 0.065(6) -0.006(6)
F2A 0.176(8) 0.163(6) 0.145(6) -0.019(5) 0.065(6) -0.006(6)
F2B 0.176(8) 0.163(6) 0.145(6) -0.019(5) 0.065(6) -0.006(6)
F3A 0.176(8) 0.163(6) 0.145(6) -0.019(5) 0.065(6) -0.006(6)
F3B 0.176(8) 0.163(6) 0.145(6) -0.019(5) 0.065(6) -0.006(6)
F4 0.42(3) 0.176(14) 0.174(14) -0.054(12) -0.008(16) 0.079(16)
F5 0.117(8) 0.154(9) 0.173(10) 0.064(8) -0.042(7) -0.017(7)
F6 0.27(2) 0.56(4) 0.29(3) 0.03(3) 0.15(2) -0.16(3)
F7 0.186(13) 0.249(16) 0.230(16) 0.097(13) 0.129(13) 0.006(12)
F8 0.316(19) 0.38(2) 0.083(8) 0.089(11) -0.002(9) -0.231(18)
F9 0.50(3) 0.121(9) 0.228(15) -0.032(9) 0.247(19) -0.124(14)
F10 0.193(15) 0.146(12) 0.48(4) 0.020(15) 0.13(2) 0.040(11)
F11 0.45(3) 0.196(14) 0.218(17) 0.083(13) 0.180(19) 0.177(18)
F12 0.252(17) 0.112(9) 0.31(2) -0.069(12) -0.097(15) 0.071(10)
F13 0.130(7) 0.135(7) 0.061(4) -0.023(4) 0.007(4) 0.005(5)
F14 0.084(7) 0.323(17) 0.117(8) -0.051(9) 0.018(6) 0.027(8)
F15 0.211(11) 0.135(8) 0.064(5) 0.004(5) 0.009(6) 0.048(8)
O1 0.089(6) 0.082(6) 0.070(5) 0.007(4) 0.034(4) 0.016(5)
O2 0.074(5) 0.094(6) 0.093(6) -0.003(5) 0.029(5) 0.017(5)
O3 0.071(5) 0.084(6) 0.057(5) 0.003(4) 0.016(4) -0.001(4)
O4 0.074(5) 0.085(6) 0.072(5) 0.003(4) 0.025(4) -0.005(4)
O5 0.076(6) 0.155(9) 0.081(6) 0.010(6) 0.017(5) -0.034(6)
O6 0.173(10) 0.072(6) 0.076(6) -0.005(5) 0.008(6) -0.002(6)
O7 0.114(7) 0.074(5) 0.052(4) -0.003(4) 0.028(4) 0.004(5)
N1 0.062(6) 0.077(6) 0.055(5) 0.007(4) 0.014(4) -0.006(5)
N2 0.063(6) 0.124(9) 0.050(5) 0.013(5) 0.016(4) -0.020(6)
N3 0.100(8) 0.087(7) 0.069(6) -0.016(5) 0.040(6) -0.022(6)
N4 0.068(5) 0.075(5) 0.052(5) 0.001(4) 0.025(4) 0.003(4)
C1 0.095(12) 0.078(10) 0.137(15) -0.009(11) 0.001(11) 0.037(9)
C2 0.128(10) 0.136(10) 0.129(10) 0.005(8) 0.034(8) -0.004(8)
C3 0.164(11) 0.139(11) 0.143(11) 0.005(9) 0.046(10) 0.012(10)
C4 0.159(9) 0.134(9) 0.136(9) 0.010(7) 0.060(7) 0.003(8)
C5 0.134(10) 0.115(9) 0.115(9) -0.016(8) 0.039(8) 0.003(8)
C6 0.134(13) 0.084(10) 0.078(10) 0.007(8) 0.041(9) -0.036(10)
C7 0.083(9) 0.091(10) 0.071(8) 0.008(7) 0.030(7) -0.006(8)
C8 0.084(12) 0.083(12) 0.090(13) 0.000 0.034(11) 0.000
C9 0.090(9) 0.081(8) 0.073(8) -0.005(6) 0.042(7) -0.020(7)
C10 0.059(5) 0.060(6) 0.060(5) 0.009(4) 0.020(4) -0.001(5)
C11 0.050(6) 0.081(8) 0.055(6) 0.005(5) 0.015(5) -0.002(6)
C12 0.098(9) 0.086(9) 0.050(6) -0.008(6) 0.034(6) -0.012(7)
C13 0.061(6) 0.071(7) 0.049(6) 0.007(5) 0.017(5) 0.001(6)
C14 0.28(3) 0.094(12) 0.154(17) 0.061(11) 0.133(19) 0.041(14)
C15 0.099(11) 0.25(2) 0.072(9) -0.017(11) 0.050(9) -0.028(13)
C16 0.087(9) 0.134(13) 0.061(8) 0.037(8) 0.016(7) -0.001(9)
C17 0.075(8) 0.135(12) 0.056(7) 0.033(7) 0.012(6) -0.011(8)
C18 0.171(11) 0.163(11) 0.158(11) -0.014(9) 0.068(9) -0.015(9)
C19 0.153(11) 0.183(11) 0.152(11) 0.038(9) 0.052(8) -0.012(8)
C20 0.116(13) 0.107(12) 0.072(9) -0.026(9) 0.028(8) 0.008(10)
C21 0.088(9) 0.087(9) 0.046(6) -0.015(6) 0.019(6) -0.013(7)
C22 0.101(10) 0.095(10) 0.051(7) -0.022(6) 0.020(6) -0.002(8)
C23 0.112(10) 0.089(9) 0.082(9) -0.008(8) 0.032(8) 0.014(8)
C24 0.138(14) 0.140(15) 0.114(12) 0.007(12) 0.015(11) 0.013(13)

loop_
_atom_type_symbol
_atom_type_description
_atom_type_scat_dispersion_real
_atom_type_scat_dispersion_imag
_atom_type_scat_source
C C 0.0033 0.0016 'International Tables Vol C Tables 4.2.6.8 and 6.1.1.4'
H H 0.0000 0.0000 'International Tables Vol C Tables 4.2.6.8 and 6.1.1.4'
Cu Cu 0.3201 1.2651 'International Tables Vol C Tables 4.2.6.8 and 6.1.1.4'
F F 0.0171 0.0103 'International Tables Vol C Tables 4.2.6.8 and 6.1.1.4'
Gd Gd -0.1653 3.9035 'International Tables Vol C Tables 4.2.6.8 and 6.1.1.4'
N N 0.0061 0.0033 'International Tables Vol C Tables 4.2.6.8 and 6.1.1.4'
O O 0.0106 0.0060 'International Tables Vol C Tables 4.2.6.8 and 6.1.1.4'

loop_
_geom_angle_atom_site_label_1
_geom_angle_atom_site_label_2
_geom_angle_atom_site_label_3
_geom_angle
_geom_angle_site_symmetry_1
_geom_angle_site_symmetry_3
O1 Gd1 O1 134.3(4) . 2_655
O1 Gd1 O3 149.7(3) . 2_655
O1 Gd1 O3 75.9(3) 2_655 2_655
O1 Gd1 O3 75.9(3) . .
O1 Gd1 O3 149.7(3) 2_655 .
O3 Gd1 O3 74.0(4) 2_655 .
O1 Gd1 O2 72.1(3) . 2_655
O1 Gd1 O2 73.4(3) 2_655 2_655
O3 Gd1 O2 126.3(3) 2_655 2_655
O3 Gd1 O2 129.0(3) . 2_655
O1 Gd1 O2 73.4(3) . .
O1 Gd1 O2 72.1(3) 2_655 .
O3 Gd1 O2 129.0(3) 2_655 .
O3 Gd1 O2 126.3(3) . .
O2 Gd1 O2 80.3(4) 2_655 .
O1 Gd1 O4 99.1(3) . 2_655
O1 Gd1 O4 97.4(3) 2_655 2_655
O3 Gd1 O4 74.6(3) 2_655 2_655
O3 Gd1 O4 71.2(3) . 2_655
O2 Gd1 O4 151.8(3) 2_655 2_655
O2 Gd1 O4 71.5(3) . 2_655
O1 Gd1 O4 97.4(3) . .
O1 Gd1 O4 99.1(3) 2_655 .
O3 Gd1 O4 71.2(3) 2_655 .
O3 Gd1 O4 74.6(3) . .
O2 Gd1 O4 71.5(3) 2_655 .
O2 Gd1 O4 151.8(3) . .
O4 Gd1 O4 136.7(4) 2_655 .
O7 Cu1 O7 179.4(4) 2 .
O7 Cu1 O6 87.0(3) 2 2
O7 Cu1 O6 92.5(4) . 2
O7 Cu1 O6 92.5(4) 2 .
O7 Cu1 O6 87.0(3) . .
O6 Cu1 O6 80.4(6) 2 .
O7 Cu1 N4 91.3(3) 2 2
O7 Cu1 N4 89.2(3) . 2
O6 Cu1 N4 95.5(4) 2 2
O6 Cu1 N4 174.2(4) . 2
O7 Cu1 N4 89.2(3) 2 .
O7 Cu1 N4 91.3(3) . .
O6 Cu1 N4 174.2(4) 2 .
O6 Cu1 N4 95.5(4) . .
N4 Cu1 N4 88.9(5) 2 .
C1 F4 F6 42.0(14) . .
C1 F6 F4 40.7(13) . .
C4 O1 Gd1 134.9(9) . .
C2 O2 Gd1 134.2(12) . .
C7 O3 Gd1 133.9(8) . .
N1 O4 Gd1 143.2(7) . .
C23 O6 Cu1 122.1(10) . .
C21 O7 Cu1 127.7(7) . .
O4 N1 C13 124.2(8) . .
O4 N1 C16 121.7(9) . .
C13 N1 C16 113.5(9) . .
O5 N2 C13 124.8(9) . .
O5 N2 C17 123.9(9) . .
C13 N2 C17 111.3(9) . .
C12 N3 C9 114.5(10) . .
C12 N4 C11 114.2(10) . .
C12 N4 Cu1 121.4(7) . .
C11 N4 Cu1 124.5(7) . .
F4 C1 F6 97(2) . .
F4 C1 F5 117(2) . .
F6 C1 F5 106(2) . .
F4 C1 C2 105(2) . .
F6 C1 C2 127(2) . .
F5 C1 C2 105.8(16) . .
O2 C2 C3 127.8(19) . .
O2 C2 C1 113.0(18) . .
C3 C2 C1 119.0(18) . .
C4 C3 C2 120.2(18) . .
C4 C3 H3 119.9 . .
C2 C3 H3 119.9 . .
O1 C4 C3 126.4(16) . .
O1 C4 C5 118.7(15) . .
C3 C4 C5 114.3(15) . .
F1B C5 F2A 50.7(16) . .
F1B C5 F3A 114(2) . .
F2A C5 F3A 115(2) . .
F1B C5 F3B 93(2) . .
F2A C5 F3B 125(2) . .
F3A C5 F3B 36.9(16) . .
F1B C5 C4 116.6(18) . .
F2A C5 C4 114.8(19) . .
F3A C5 C4 124(2) . .
F3B C5 C4 118(2) . .
F1B C5 F2B 124(2) . .
F2A C5 F2B 78.0(19) . .
F3A C5 F2B 65.0(18) . .
F3B C5 F2B 102(2) . .
C4 C5 F2B 102.9(16) . .
F1B C5 F1A 70.2(18) . .
F2A C5 F1A 120(2) . .
F3A C5 F1A 93(2) . .
F3B C5 F1A 56.9(16) . .
C4 C5 F1A 82.5(14) . .
F2B C5 F1A 157(2) . .
F9 C6 F8 110.4(18) . .
F9 C6 F7 100.4(17) . .
F8 C6 F7 97.4(17) . .
F9 C6 C7 119.4(15) . .
F8 C6 C7 115.7(13) . .
F7 C6 C7 110.0(14) . .
O3 C7 C8 127.3(13) . .
O3 C7 C6 115.3(13) . .
C8 C7 C6 117.4(14) . .
C7 C8 C7 123.6(18) 2_655 .
C7 C8 H8 118.2 2_655 .
C7 C8 H8 118.2 . .
N3 C9 C10 122.0(11) . .
N3 C9 H9 119.0 . .
C10 C9 H9 119.0 . .
C11 C10 C9 117.4(10) . .
C11 C10 C13 120.8(10) . .
C9 C10 C13 121.9(10) . .
C10 C11 N4 122.3(10) . .
C10 C11 H11 118.9 . .
N4 C11 H11 118.9 . .
N4 C12 N3 129.6(10) . .
N4 C12 H12 115.2 . .
N3 C12 H12 115.2 . .
N2 C13 N1 108.3(9) . .
N2 C13 C10 125.2(10) . .
N1 C13 C10 126.5(9) . .
C16 C14 H14A 109.5 . .
C16 C14 H14B 109.5 . .
H14A C14 H14B 109.5 . .
C16 C14 H14C 109.5 . .
H14A C14 H14C 109.5 . .
H14B C14 H14C 109.5 . .
C16 C15 H15A 109.5 . .
C16 C15 H15B 109.5 . .
H15A C15 H15B 109.5 . .
C16 C15 H15C 109.5 . .
H15A C15 H15C 109.5 . .
H15B C15 H15C 109.5 . .
C15 C16 C17 123.5(14) . .
C15 C16 N1 111.2(11) . .
C17 C16 N1 101.7(10) . .
C15 C16 C14 109.4(14) . .
C17 C16 C14 107.0(13) . .
N1 C16 C14 101.8(11) . .
C19 C17 C16 120.6(14) . .
C19 C17 N2 108.6(12) . .
C16 C17 N2 103.2(10) . .
C19 C17 C18 111.4(15) . .
C16 C17 C18 108.9(13) . .
N2 C17 C18 102.2(12) . .
C17 C18 H18A 109.5 . .
C17 C18 H18B 109.5 . .
H18A C18 H18B 109.5 . .
C17 C18 H18C 109.5 . .
H18A C18 H18C 109.5 . .
H18B C18 H18C 109.5 . .
C17 C19 H19A 109.5 . .
C17 C19 H19B 109.5 . .
H19A C19 H19B 109.5 . .
C17 C19 H19C 109.5 . .
H19A C19 H19C 109.5 . .
H19B C19 H19C 109.5 . .
F14 C20 F13 103.2(11) . .
F14 C20 F15 107.1(13) . .
F13 C20 F15 99.7(11) . .
F14 C20 C21 115.1(12) . .
F13 C20 C21 117.2(11) . .
F15 C20 C21 113.0(12) . .
O7 C21 C22 128.2(10) . .
O7 C21 C20 113.1(10) . .
C22 C21 C20 118.7(10) . .
C23 C22 C21 121.5(11) . .
C23 C22 H22 119.2 . .
C21 C22 H22 119.2 . .
O6 C23 C22 127.9(14) . .
O6 C23 C24 117.3(15) . .
C22 C23 C24 114.8(14) . .
F12 C24 F10 101(2) . .
F12 C24 F11 104(2) . .
F10 C24 F11 98(2) . .
F12 C24 C23 121.4(19) . .
F10 C24 C23 117(2) . .
F11 C24 C23 113(2) . .

loop_
_geom_bond_atom_site_label_1
_geom_bond_atom_site_label_2
_geom_bond_distance
_geom_bond_site_symmetry_2
Gd1 O1 2.346(8) .
Gd1 O1 2.346(8) 2_655
Gd1 O3 2.356(8) 2_655
Gd1 O3 2.356(8) .
Gd1 O2 2.363(9) 2_655
Gd1 O2 2.363(9) .
Gd1 O4 2.389(8) 2_655
Gd1 O4 2.389(8) .
Cu1 O7 1.942(7) 2
Cu1 O7 1.942(7) .
Cu1 O6 2.135(11) 2
Cu1 O6 2.135(11) .
Cu1 N4 2.208(9) 2
Cu1 N4 2.208(9) .
F1A C5 1.47(3) .
F1B C5 1.26(3) .
F2A C5 1.30(3) .
F2B C5 1.46(3) .
F3A C5 1.32(3) .
F3B C5 1.33(3) .
F4 C1 1.165(19) .
F4 F6 1.77(3) .
F5 C1 1.224(19) .
F6 C1 1.20(2) .
F7 C6 1.351(19) .
F8 C6 1.208(17) .
F9 C6 1.202(17) .
F10 C24 1.25(2) .
F11 C24 1.27(2) .
F12 C24 1.23(2) .
F13 C20 1.355(14) .
F14 C20 1.322(17) .
F15 C20 1.378(17) .
O1 C4 1.253(9) .
O2 C2 1.18(2) .
O3 C7 1.258(15) .
O4 N1 1.310(11) .
O5 N2 1.260(11) .
O6 C23 1.240(15) .
O7 C21 1.245(8) .
N1 C13 1.342(13) .
N1 C16 1.503(14) .
N2 C13 1.342(13) .
N2 C17 1.530(15) .
N3 C12 1.319(15) .
N3 C9 1.335(14) .
N4 C12 1.317(13) .
N4 C11 1.358(12) .
C1 C2 1.60(3) .
C2 C3 1.52(3) .
C3 C4 1.367(10) .
C3 H3 0.9300 .
C4 C5 1.447(10) .
C6 C7 1.496(18) .
C7 C8 1.384(16) .
C8 C7 1.384(16) 2_655
C8 H8 0.9300 .
C9 C10 1.393(15) .
C9 H9 0.9300 .
C10 C11 1.353(14) .
C10 C13 1.475(14) .
C11 H11 0.9300 .
C12 H12 0.9300 .
C14 C16 1.64(2) .
C14 H14A 0.9600 .
C14 H14B 0.9600 .
C14 H14C 0.9600 .
C15 C16 1.458(19) .
C15 H15A 0.9600 .
C15 H15B 0.9600 .
C15 H15C 0.9600 .
C16 C17 1.493(18) .
C17 C19 1.46(2) .
C17 C18 1.58(2) .
C18 H18A 0.9600 .
C18 H18B 0.9600 .
C18 H18C 0.9600 .
C19 H19A 0.9600 .
C19 H19B 0.9600 .
C19 H19C 0.9600 .
C20 C21 1.432(9) .
C21 C22 1.393(9) .
C22 C23 1.389(18) .
C22 H22 0.9300 .
C23 C24 1.50(2) .

loop_
_geom_torsion_atom_site_label_1
_geom_torsion_atom_site_label_2
_geom_torsion_atom_site_label_3
_geom_torsion_atom_site_label_4
_geom_torsion
_geom_torsion_site_symmetry_1
_geom_torsion_site_symmetry_4
O1 Gd1 O1 C4 -22.4(11) 2_655 .
O3 Gd1 O1 C4 162.2(10) 2_655 .
O3 Gd1 O1 C4 155.2(12) . .
O2 Gd1 O1 C4 -65.1(11) 2_655 .
O2 Gd1 O1 C4 19.8(11) . .
O4 Gd1 O1 C4 87.3(12) 2_655 .
O4 Gd1 O1 C4 -132.8(11) . .
O1 Gd1 O2 C2 -11.4(16) . .
O1 Gd1 O2 C2 138.2(17) 2_655 .
O3 Gd1 O2 C2 -168.0(15) 2_655 .
O3 Gd1 O2 C2 -69.1(17) . .
O2 Gd1 O2 C2 62.6(16) 2_655 .
O4 Gd1 O2 C2 -117.2(16) 2_655 .
O4 Gd1 O2 C2 62.9(18) . .
O1 Gd1 O3 C7 175.9(11) . .
O1 Gd1 O3 C7 -7.5(14) 2_655 .
O3 Gd1 O3 C7 -0.4(9) 2_655 .
O2 Gd1 O3 C7 123.6(11) 2_655 .
O2 Gd1 O3 C7 -127.4(11) . .
O4 Gd1 O3 C7 -79.2(11) 2_655 .
O4 Gd1 O3 C7 74.0(11) . .
O1 Gd1 O4 N1 45.8(11) . .
O1 Gd1 O4 N1 -91.5(10) 2_655 .
O3 Gd1 O4 N1 -163.1(11) 2_655 .
O3 Gd1 O4 N1 118.9(11) . .
O2 Gd1 O4 N1 -22.4(10) 2_655 .
O2 Gd1 O4 N1 -22.8(14) . .
O4 Gd1 O4 N1 157.4(11) 2_655 .
O7 Cu1 O6 C23 155.7(12) 2 .
O7 Cu1 O6 C23 -23.9(12) . .
O6 Cu1 O6 C23 69.2(11) 2 .
N4 Cu1 O6 C23 24(4) 2 .
N4 Cu1 O6 C23 -114.8(12) . .
O7 Cu1 O7 C21 -17.8(9) 2 .
O6 Cu1 O7 C21 -58.0(10) 2 .
O6 Cu1 O7 C21 22.3(10) . .
N4 Cu1 O7 C21 -153.4(9) 2 .
N4 Cu1 O7 C21 117.7(9) . .
Gd1 O4 N1 C13 90.9(13) . .
Gd1 O4 N1 C16 -97.9(13) . .
O7 Cu1 N4 C12 -20.8(9) 2 .
O7 Cu1 N4 C12 159.7(9) . .
O6 Cu1 N4 C12 -69(4) 2 .
O6 Cu1 N4 C12 -113.2(9) . .
N4 Cu1 N4 C12 70.5(9) 2 .
O7 Cu1 N4 C11 160.8(8) 2 .
O7 Cu1 N4 C11 -18.8(8) . .
O6 Cu1 N4 C11 113(4) 2 .
O6 Cu1 N4 C11 68.3(8) . .
N4 Cu1 N4 C11 -107.9(9) 2 .
F6 F4 C1 F5 112(3) . .
F6 F4 C1 C2 -131(2) . .
F4 F6 C1 F5 -121(2) . .
F4 F6 C1 C2 115(3) . .
Gd1 O2 C2 C3 5(3) . .
Gd1 O2 C2 C1 -169.2(10) . .
F4 C1 C2 O2 154(2) . .
F6 C1 C2 O2 43(3) . .
F5 C1 C2 O2 -82(2) . .
F4 C1 C2 C3 -20(3) . .
F6 C1 C2 C3 -131(3) . .
F5 C1 C2 C3 104(2) . .
O2 C2 C3 C4 3(3) . .
C1 C2 C3 C4 176.8(16) . .
Gd1 O1 C4 C3 -21(2) . .
Gd1 O1 C4 C5 168.2(11) . .
C2 C3 C4 O1 5(2) . .
C2 C3 C4 C5 175.8(17) . .
O1 C4 C5 F1B 70(3) . .
C3 C4 C5 F1B -102(2) . .
O1 C4 C5 F2A 13(2) . .
C3 C4 C5 F2A -159(2) . .
O1 C4 C5 F3A -138(2) . .
C3 C4 C5 F3A 50(3) . .
O1 C4 C5 F3B 179(2) . .
C3 C4 C5 F3B 7(3) . .
O1 C4 C5 F2B -69.6(19) . .
C3 C4 C5 F2B 118.7(18) . .
O1 C4 C5 F1A 133.2(16) . .
C3 C4 C5 F1A -38.5(17) . .
Gd1 O3 C7 C8 0.9(19) . .
Gd1 O3 C7 C6 -175.5(9) . .
F9 C6 C7 O3 -162(2) . .
F8 C6 C7 O3 62(2) . .
F7 C6 C7 O3 -47.3(19) . .
F9 C6 C7 C8 21(3) . .
F8 C6 C7 C8 -115(2) . .
F7 C6 C7 C8 136.0(14) . .
O3 C7 C8 C7 -0.5(10) . 2_655
C6 C7 C8 C7 175.8(14) . 2_655
C12 N3 C9 C10 -0.6(18) . .
N3 C9 C10 C11 -0.4(18) . .
N3 C9 C10 C13 178.3(11) . .
C9 C10 C11 N4 1.5(16) . .
C13 C10 C11 N4 -177.2(9) . .
C12 N4 C11 C10 -1.4(15) . .
Cu1 N4 C11 C10 177.1(8) . .
C11 N4 C12 N3 0.2(19) . .
Cu1 N4 C12 N3 -178.4(11) . .
C9 N3 C12 N4 1(2) . .
O5 N2 C13 N1 179.7(11) . .
C17 N2 C13 N1 3.0(14) . .
O5 N2 C13 C10 -3(2) . .
C17 N2 C13 C10 -179.8(11) . .
O4 N1 C13 N2 178.4(10) . .
C16 N1 C13 N2 6.6(14) . .
O4 N1 C13 C10 1.3(17) . .
C16 N1 C13 C10 -170.5(11) . .
C11 C10 C13 N2 32.3(17) . .
C9 C10 C13 N2 -146.4(12) . .
C11 C10 C13 N1 -151.1(11) . .
C9 C10 C13 N1 30.2(17) . .
O4 N1 C16 C15 41.5(18) . .
C13 N1 C16 C15 -146.4(13) . .
O4 N1 C16 C17 174.8(11) . .
C13 N1 C16 C17 -13.1(15) . .
O4 N1 C16 C14 -74.9(15) . .
C13 N1 C16 C14 97.2(13) . .
C15 C16 C17 C19 -100(2) . .
N1 C16 C17 C19 134.5(15) . .
C14 C16 C17 C19 28.2(19) . .
C15 C16 C17 N2 138.7(14) . .
N1 C16 C17 N2 13.2(14) . .
C14 C16 C17 N2 -93.2(12) . .
C15 C16 C17 C18 30.6(19) . .
N1 C16 C17 C18 -94.9(14) . .
C14 C16 C17 C18 158.8(12) . .
O5 N2 C17 C19 43(2) . .
C13 N2 C17 C19 -140.1(14) . .
O5 N2 C17 C16 172.3(13) . .
C13 N2 C17 C16 -11.0(15) . .
O5 N2 C17 C18 -74.7(16) . .
C13 N2 C17 C18 102.0(13) . .
Cu1 O7 C21 C22 -15.8(17) . .
Cu1 O7 C21 C20 164.5(9) . .
F14 C20 C21 O7 -71.6(17) . .
F13 C20 C21 O7 166.8(12) . .
F15 C20 C21 O7 51.8(15) . .
F14 C20 C21 C22 108.6(15) . .
F13 C20 C21 C22 -13.0(19) . .
F15 C20 C21 C22 -128.0(13) . .
O7 C21 C22 C23 0(2) . .
C20 C21 C22 C23 -179.9(14) . .
Cu1 O6 C23 C22 20(2) . .
Cu1 O6 C23 C24 -161.0(14) . .
C21 C22 C23 O6 -4(2) . .
C21 C22 C23 C24 176.7(15) . .
O6 C23 C24 F12 157(2) . .
C22 C23 C24 F12 -23(3) . .
O6 C23 C24 F10 -79(3) . .
C22 C23 C24 F10 101(3) . .
O6 C23 C24 F11 33(3) . .
C22 C23 C24 F11 -147(2) . .
